data_4103705
loop_
_publ_author_name
'Sun Woo Kim'
'Hong Young Chang'
'P. Shiv Halasyamani'

_publ_section_title
;
 Selective Pure-Phase Synthesis of the Multiferroic BaMF4 (M = Mg, Mn, Co,
 Ni, and Zn) Family
;
_journal_name_full 'Journal of the American Chemical Society'
_journal_page_first 17684
_journal_page_last 17685
_journal_paper_doi 10.1021/ja108965s
_journal_volume 132
_journal_year 2010
_chemical_absolute_configuration unk
_chemical_formula_sum 'Ba F4 Ni'
_chemical_formula_weight 272.05
_chemical_name_systematic
;
 ?
;
_space_group_IT_number 36
_symmetry_cell_setting orthorhombic
_symmetry_space_group_name_Hall 'C 2c -2'
_symmetry_space_group_name_H-M 'C m c 21'
_atom_sites_solution_hydrogens geom
_atom_sites_solution_primary direct
_atom_sites_solution_secondary difmap
_audit_conform_dict_location ftp://ftp.iucr.org/pub/cif_core.dic
_audit_conform_dict_name cif_core.dic
_audit_conform_dict_version 2.3
_audit_creation_date 2010-10-04T12:35:20-00:00
_audit_creation_method 'WinGX routine CIF_UPDATE'
_cell_angle_alpha 90
_cell_angle_beta 90
_cell_angle_gamma 90
_cell_formula_units_Z 4
_cell_length_a 4.1591(9)
_cell_length_b 14.492(3)
_cell_length_c 5.8078(12)
_cell_measurement_temperature 296(2)
_cell_volume 350.06(13)
_computing_structure_refinement 'SHELXL-97 (Sheldrick, 1997)'
_diffrn_ambient_temperature 296(2)
_diffrn_measured_fraction_theta_full 0.981
_diffrn_measured_fraction_theta_max 0.981
_diffrn_radiation_monochromator graphite
_diffrn_radiation_type MoK\a
_diffrn_radiation_wavelength 0.71073
_diffrn_reflns_av_R_equivalents 0.0442
_diffrn_reflns_av_unetI/netI 0.0411
_diffrn_reflns_limit_h_max 5
_diffrn_reflns_limit_h_min -5
_diffrn_reflns_limit_k_max 18
_diffrn_reflns_limit_k_min -18
_diffrn_reflns_limit_l_max 3
_diffrn_reflns_limit_l_min -7
_diffrn_reflns_number 982
_diffrn_reflns_theta_full 28.11
_diffrn_reflns_theta_max 28.11
_diffrn_reflns_theta_min 2.81
_exptl_absorpt_coefficient_mu 16.484
_exptl_absorpt_correction_type none
_exptl_crystal_density_diffrn 5.162
_exptl_crystal_density_method 'not measured'
_exptl_crystal_F_000 480
_refine_diff_density_max 0.887
_refine_diff_density_min -1.293
_refine_diff_density_rms 0.275
_refine_ls_abs_structure_details 'Flack H D (1983), Acta Cryst. A39, 876-881'
_refine_ls_abs_structure_Flack 0.20(9)
_refine_ls_extinction_method none
_refine_ls_goodness_of_fit_ref 1.126
_refine_ls_hydrogen_treatment mixed
_refine_ls_matrix_type full
_refine_ls_number_parameters 37
_refine_ls_number_reflns 321
_refine_ls_number_restraints 1
_refine_ls_restrained_S_all 1.124
_refine_ls_R_factor_all 0.0294
_refine_ls_R_factor_gt 0.0262
_refine_ls_shift/su_max 0
_refine_ls_shift/su_mean 0
_refine_ls_structure_factor_coef Fsqd
_refine_ls_weighting_details 'calc w=1/[\s^2^(Fo^2^)+(0.0214P)^2^+0.0000P] where P=(Fo^2^+2Fc^2^)/3'
_refine_ls_weighting_scheme calc
_refine_ls_wR_factor_gt 0.0501
_refine_ls_wR_factor_ref 0.051
_reflns_number_gt 304
_reflns_number_total 321
_reflns_threshold_expression >2sigma(I)
_cod_data_source_file ja108965s_si_003_3.cif
_cod_data_source_block banif4
_cod_database_code 4103705

loop_
_symmetry_equiv_pos_as_xyz
'x, y, z'
'-x, -y, z+1/2'
'x, -y, z+1/2'
'-x, y, z'
'x+1/2, y+1/2, z'
'-x+1/2, -y+1/2, z+1/2'
'x+1/2, -y+1/2, z+1/2'
'-x+1/2, y+1/2, z'

loop_
_atom_site_label
_atom_site_type_symbol
_atom_site_fract_x
_atom_site_fract_y
_atom_site_fract_z
_atom_site_U_iso_or_equiv
_atom_site_adp_type
_atom_site_occupancy
_atom_site_symmetry_multiplicity
_atom_site_calc_flag
_atom_site_refinement_flags
Ba Ba 0 0.14581(5) 0.75583(8) 0.0148(2) Uani 1 2 d S
Ni Ni 0 0.41216(10) 0.7195(3) 0.0098(4) Uani 1 2 d S
F1 F 0 0.3020(6) 0.5174(15) 0.012(2) Uani 1 2 d S
F2 F 0 0.3329(7) 0.9893(15) 0.015(2) Uani 1 2 d S
F3 F 0 0.5243(5) 0.9061(15) 0.0162(17) Uani 1 2 d S
F4 F 0 -0.0798(5) 0.7147(16) 0.0188(18) Uani 1 2 d S

loop_
_atom_site_aniso_label
_atom_site_aniso_U_11
_atom_site_aniso_U_22
_atom_site_aniso_U_33
_atom_site_aniso_U_23
_atom_site_aniso_U_13
_atom_site_aniso_U_12
Ba 0.0093(3) 0.0190(3) 0.0162(4) 0.0059(5) 0 0
Ni 0.0113(7) 0.0075(6) 0.0105(11) 0.0003(7) 0 0
F1 0.015(5) 0.009(5) 0.011(4) -0.006(3) 0 0
F2 0.015(5) 0.015(5) 0.015(4) 0.005(3) 0 0
F3 0.022(4) 0.010(4) 0.017(4) -0.005(3) 0 0
F4 0.010(3) 0.026(4) 0.019(5) -0.007(4) 0 0

loop_
_atom_type_symbol
_atom_type_description
_atom_type_scat_dispersion_real
_atom_type_scat_dispersion_imag
_atom_type_scat_source
F F 0.0171 0.0103 'International Tables Vol C Tables 4.2.6.8 and 6.1.1.4'
Ni Ni 0.3393 1.1124 'International Tables Vol C Tables 4.2.6.8 and 6.1.1.4'
Ba Ba -0.3244 2.2819 'International Tables Vol C Tables 4.2.6.8 and 6.1.1.4'

loop_
_geom_angle_atom_site_label_1
_geom_angle_atom_site_label_2
_geom_angle_atom_site_label_3
_geom_angle
_geom_angle_site_symmetry_1
_geom_angle_site_symmetry_3
F2 Ba F2 105.6(3) 6_454 6_554
F2 Ba F1 65.8(2) 6_454 .
F2 Ba F1 65.8(2) 6_554 .
F2 Ba F1 156.8(3) 6_454 6
F2 Ba F1 71.65(18) 6_554 6
F1 Ba F1 93.16(10) . 6
F2 Ba F1 71.65(18) 6_454 6_455
F2 Ba F1 156.8(3) 6_554 6_455
F1 Ba F1 93.16(10) . 6_455
F1 Ba F1 101.6(3) 6 6_455
F2 Ba F4 126.73(16) 6_454 2
F2 Ba F4 126.73(16) 6_554 2
F1 Ba F4 141.2(2) . 2
F1 Ba F4 64.04(19) 6 2
F1 Ba F4 64.04(19) 6_455 2
F2 Ba F3 71.0(2) 6_454 5_445
F2 Ba F3 146.4(3) 6_554 5_445
F1 Ba F3 133.17(12) . 5_445
F1 Ba F3 124.3(2) 6 5_445
F1 Ba F3 55.8(2) 6_455 5_445
F4 Ba F3 60.34(18) 2 5_445
F2 Ba F3 146.4(3) 6_454 5_545
F2 Ba F3 71.0(2) 6_554 5_545
F1 Ba F3 133.17(12) . 5_545
F1 Ba F3 55.8(2) 6 5_545
F1 Ba F3 124.3(2) 6_455 5_545
F4 Ba F3 60.34(18) 2 5_545
F3 Ba F3 93.2(2) 5_445 5_545
F2 Ba F2 99.17(16) 6_454 .
F2 Ba F2 99.17(16) 6_554 .
F1 Ba F2 58.0(2) . .
F1 Ba F2 59.66(19) 6 .
F1 Ba F2 59.66(19) 6_455 .
F4 Ba F2 83.2(2) 2 .
F3 Ba F2 114.46(18) 5_445 .
F3 Ba F2 114.46(18) 5_545 .
F2 Ba F4 94.3(2) 6_454 .
F2 Ba F4 94.3(2) 6_554 .
F1 Ba F4 144.4(2) . .
F1 Ba F4 108.8(2) 6 .
F1 Ba F4 108.8(2) 6_455 .
F4 Ba F4 74.44(15) 2 .
F3 Ba F4 53.73(15) 5_445 .
F3 Ba F4 53.73(15) 5_545 .
F2 Ba F4 157.6(2) . .
F2 Ba F4 57.81(17) 6_454 2_554
F2 Ba F4 57.81(17) 6_554 2_554
F1 Ba F4 75.5(2) . 2_554
F1 Ba F4 128.57(15) 6 2_554
F1 Ba F4 128.57(15) 6_455 2_554
F4 Ba F4 143.3(3) 2 2_554
F3 Ba F4 96.5(2) 5_445 2_554
F3 Ba F4 96.5(2) 5_545 2_554
F2 Ba F4 133.5(2) . 2_554
F4 Ba F4 68.90(18) . 2_554
F2 Ba Ni 163.06(17) 6_454 6
F2 Ba Ni 90.64(16) 6_554 6
F1 Ba Ni 127.26(13) . 6
F1 Ba Ni 34.19(18) 6 6
F1 Ba Ni 95.30(16) 6_455 6
F4 Ba Ni 36.47(2) 2 6
F3 Ba Ni 92.83(15) 5_445 6
F3 Ba Ni 35.59(17) 5_545 6
F2 Ba Ni 82.57(13) . 6
F4 Ba Ni 79.45(13) . 6
F4 Ba Ni 131.71(8) 2_554 6
F2 Ni F3 92.5(4) . .
F2 Ni F1 90.1(4) . .
F3 Ni F1 177.4(4) . .
F2 Ni F3 170.6(4) . 2_564
F3 Ni F3 96.86(14) . 2_564
F1 Ni F3 80.5(4) . 2_564
F2 Ni F4 92.5(3) . 5
F3 Ni F4 87.8(2) . 5
F1 Ni F4 92.1(2) . 5
F3 Ni F4 87.9(3) 2_564 5
F2 Ni F4 92.5(3) . 5_455
F3 Ni F4 87.8(2) . 5_455
F1 Ni F4 92.1(2) . 5_455
F3 Ni F4 87.9(3) 2_564 5_455
F4 Ni F4 173.4(4) 5 5_455
F2 Ni Ba 118.6(2) . 6_454
F3 Ni Ba 128.74(17) . 6_454
F1 Ni Ba 49.59(16) . 6_454
F3 Ni Ba 54.74(16) 2_564 6_454
F4 Ni Ba 126.6(3) 5 6_454
F4 Ni Ba 53.9(2) 5_455 6_454
F2 Ni Ba 118.6(2) . 6_554
F3 Ni Ba 128.74(17) . 6_554
F1 Ni Ba 49.59(16) . 6_554
F3 Ni Ba 54.74(16) 2_564 6_554
F4 Ni Ba 53.9(2) 5 6_554
F4 Ni Ba 126.6(3) 5_455 6_554
Ba Ni Ba 72.80(4) 6_454 6_554
F2 Ni Ba 38.38(14) . 6
F3 Ni Ba 74.4(2) . 6
F1 Ni Ba 107.7(2) . 6
F3 Ni Ba 145.38(7) 2_564 6
F4 Ni Ba 58.8(3) 5 6
F4 Ni Ba 124.3(3) 5_455 6
Ba Ni Ba 153.20(5) 6_454 6
Ba Ni Ba 104.45(2) 6_554 6
F2 Ni Ba 38.38(14) . 6_455
F3 Ni Ba 74.4(2) . 6_455
F1 Ni Ba 107.7(2) . 6_455
F3 Ni Ba 145.38(7) 2_564 6_455
F4 Ni Ba 124.3(3) 5 6_455
F4 Ni Ba 58.8(3) 5_455 6_455
Ba Ni Ba 104.45(2) 6_454 6_455
Ba Ni Ba 153.20(5) 6_554 6_455
Ba Ni Ba 65.61(3) 6 6_455
F2 Ni Ba 50.6(3) . .
F3 Ni Ba 143.2(3) . .
F1 Ni Ba 39.5(3) . .
F3 Ni Ba 120.0(2) 2_564 .
F4 Ni Ba 93.2(2) 5 .
F4 Ni Ba 93.2(2) 5_455 .
Ba Ni Ba 78.62(3) 6_454 .
Ba Ni Ba 78.62(3) 6_554 .
Ba Ni Ba 74.76(3) 6 .
Ba Ni Ba 74.76(3) 6_455 .
Ni F1 Ba 112.2(4) . .
Ni F1 Ba 96.2(2) . 6_454
Ba F1 Ba 122.38(19) . 6_454
Ni F1 Ba 96.2(2) . 6_554
Ba F1 Ba 122.38(19) . 6_554
Ba F1 Ba 101.6(3) 6_454 6_554
Ni F2 Ba 114.1(3) . 6
Ni F2 Ba 114.1(3) . 6_455
Ba F2 Ba 105.6(3) 6 6_455
Ni F2 Ba 99.7(3) . .
Ba F2 Ba 111.8(2) 6 .
Ba F2 Ba 111.8(2) 6_455 .
Ni F3 Ni 150.5(5) . 2_565
Ni F3 Ba 110.0(3) . 5
Ni F3 Ba 89.7(2) 2_565 5
Ni F3 Ba 110.0(3) . 5_455
Ni F3 Ba 89.7(2) 2_565 5_455
Ba F3 Ba 93.2(2) 5 5_455
Ni F4 Ni 173.4(4) 5_445 5_545
Ni F4 Ba 89.6(2) 5_445 2_554
Ni F4 Ba 89.6(2) 5_545 2_554
Ni F4 Ba 93.1(2) 5_445 .
Ni F4 Ba 93.1(2) 5_545 .
Ba F4 Ba 113.9(3) 2_554 .
Ni F4 Ba 88.3(3) 5_445 2
Ni F4 Ba 88.3(3) 5_545 2
Ba F4 Ba 143.3(3) 2_554 2
Ba F4 Ba 102.7(2) . 2

loop_
_geom_bond_atom_site_label_1
_geom_bond_atom_site_label_2
_geom_bond_distance
_geom_bond_site_symmetry_2
Ba F2 2.611(5) 6_454
Ba F2 2.611(5) 6_554
Ba F1 2.654(9) .
Ba F1 2.684(6) 6
Ba F1 2.684(6) 6_455
Ba F4 2.831(9) 2
Ba F3 2.861(5) 5_445
Ba F3 2.861(5) 5_545
Ba F2 3.031(10) .
Ba F4 3.279(7) .
Ba F4 3.285(9) 2_554
Ba Ni 3.5044(15) 6
Ni F2 1.944(9) .
Ni F3 1.953(8) .
Ni F1 1.981(9) .
Ni F3 2.040(9) 2_564
Ni F4 2.0830(7) 5
Ni F4 2.0830(7) 5_455
Ni Ba 3.5044(15) 6_454
Ni Ba 3.5044(15) 6_554
Ni Ba 3.8386(17) 6
Ni Ba 3.8386(17) 6_455
F1 Ba 2.684(6) 6_454
F1 Ba 2.684(6) 6_554
F2 Ba 2.611(5) 6
F2 Ba 2.611(5) 6_455
F3 Ni 2.040(9) 2_565
F3 Ba 2.861(5) 5
F3 Ba 2.861(5) 5_455
F4 Ni 2.0830(6) 5_445
F4 Ni 2.0830(6) 5_545
F4 Ba 2.831(9) 2_554
F4 Ba 3.285(9) 2
